data_7127132
loop_
_publ_author_name
'Mateos-Mart\'in, Javier'
'Carini, Marco'
'Melle-Franco, Manuel'
'Mateo-Alonso, Aurelio'

_publ_section_title
;
 Increasing and dispersing strain in pyrene-fused azaacenes.
;
_journal_issue 77
_journal_name_full 'Chemical communications (Cambridge, England)'
_journal_page_first 11457
_journal_page_last 11460
_journal_paper_doi 10.1039/d0cc04735j
_journal_volume 56
_journal_year 2020
_chemical_formula_moiety 'C52 H34 O4 Si2'
_chemical_formula_sum 'C52 H34 O4 Si2'
_chemical_formula_weight 778.97
_space_group_IT_number 14
_space_group_name_Hall '-P 2ybc'
_space_group_name_H-M_alt 'P 1 21/c 1'
_symmetry_cell_setting monoclinic
_symmetry_Int_Tables_number 14
_symmetry_space_group_name_Hall '-P 2ybc'
_symmetry_space_group_name_H-M 'P 1 21/c 1'
_atom_sites_solution_hydrogens geom
_atom_sites_solution_primary direct
_audit_creation_date 2019-04-29T14:11:17-00:00
_audit_creation_method 'WinGX routine CIF_UPDATE'
_audit_update_record
;
2020-04-20 deposited with the CCDC.	2020-08-18 downloaded from the CCDC.
;
_cell_angle_alpha 90
_cell_angle_beta 93.967(4)
_cell_angle_gamma 90
_cell_formula_units_Z 4
_cell_length_a 14.4193(9)
_cell_length_b 15.3229(7)
_cell_length_c 18.2720(6)
_cell_measurement_reflns_used 5581
_cell_measurement_temperature 150.00(10)
_cell_measurement_theta_max 73.288
_cell_measurement_theta_min 4.213
_cell_volume 4027.4(3)
_computing_cell_refinement 'CrysAlisPro 1.171.39.46 (Rigaku OD, 2018)'
_computing_data_collection 'CrysAlisPro 1.171.39.46 (Rigaku OD, 2018)'
_computing_data_reduction 'CrysAlisPro 1.171.39.46 (Rigaku OD, 2018)'
_computing_molecular_graphics 'Olex2 (Dolomanov et al., 2009)'
_computing_publication_material 'Olex2 (Dolomanov et al., 2009)'
_computing_structure_refinement 'ShelXL (Sheldrick, 2015)'
_computing_structure_solution 'ShelXS (Sheldrick, 2008)'
_diffrn_ambient_temperature 150.00(10)
_diffrn_detector_area_resol_mean 5.2012
_diffrn_measured_fraction_theta_full 1
_diffrn_measured_fraction_theta_max 0.999
_diffrn_measurement_details
;
List of Runs (angles in degrees, time in seconds):

  # Type    Start    End  Width  t~exp~   \w     \q     \k     \f   Frames
#--------------------------------------------------------------------------
  1  \w     61.00  92.00   1.00    1.00    --   42.13-125.00-180.00   31
  2  \w     14.00 104.00   1.00    1.00    --   42.13  57.00-180.00   90
  3  \w     32.00 116.00   1.00    1.00    --   42.13  38.00 -90.00   84
  4  \w     32.00  68.00   1.00    1.50    --  107.93 -30.00  60.00   36
  5  \w     32.00  69.00   1.00    1.50    --  107.93 -30.00  90.00   37
  6  \w    108.00 136.00   1.00    1.50    --  107.93  45.00-180.00   28
  7  \w     32.00  69.00   1.00    1.50    --  107.93 -30.00   0.00   37
  8  \w     34.00  66.00   1.00    1.50    --  107.93 -30.00  30.00   32
  9  \w     32.00  66.00   1.00    1.50    --  107.93 -30.00 -30.00   34
 10  \w     53.00 118.00   1.00    1.50    --  107.93-125.00-120.00   65
 11  \w     31.00  81.00   1.00    1.50    --  107.93 -94.00 -60.00   50
 12  \w     33.00  69.00   1.00    1.50    --  107.93 -30.00 120.00   36
 13  \w     55.00 112.00   1.00    1.50    --  107.93-125.00  90.00   57
 14  \w     35.00  63.00   1.00    1.50    --  107.93 -30.00-150.00   28
 15  \w     36.00  71.00   1.00    1.50    --  107.93 -45.00 -90.00   35
 16  \w      8.00 104.00   1.00    1.00    --   42.13  19.00  30.00   96
 17  \w     10.00  74.00   1.00    1.00    --   42.13-125.00 120.00   64
 18  \w     46.00  87.00   1.00    1.00    --   42.13-125.00 -30.00   41
 19  \w     36.00  95.00   1.00    1.50    --  107.93 -94.00 120.00   59
 20  \w     32.00  67.00   1.00    1.50    --  107.93 -30.00 -60.00   35
 21  \w     36.00  94.00   1.00    1.50    --  107.93 -77.00 -30.00   58
 22  \w     82.00 109.00   1.00    1.50    --  107.93 -94.00 -90.00   27
 23  \w     35.00  65.00   1.00    1.50    --  107.93 -45.00 120.00   30
 24  \w    100.00 156.00   1.00    1.50    --  107.93 125.00   0.00   56
 25  \w     95.00 145.00   1.00    1.50    --  107.93  45.00-150.00   50
 26  \w     57.00  84.00   1.00    1.50    --  107.93  15.00 -30.00   27
 27  \w     86.00 154.00   1.00    1.50    --  107.93  15.00 -30.00   68
 28  \w     69.00 116.00   1.00    1.50    --  107.93-125.00-150.00   47
 29  \w     61.00 118.00   1.00    1.50    --  107.93-125.00 -60.00   57
 30  \w    114.00 141.00   1.00    1.50    --  107.93 -77.00 -30.00   27
 31  \w     33.00  62.00   1.00    1.50    --  107.93 -30.00-180.00   29
;
_diffrn_measurement_device 'four-circle diffractometer'
_diffrn_measurement_device_type 'SuperNova, Single source at offset/far, Atlas'
_diffrn_measurement_method '\w scans'
_diffrn_orient_matrix_type 'CrysAlisPro convention (1999,Acta A55,543-557)'
_diffrn_orient_matrix_UB_11 -0.0438127
_diffrn_orient_matrix_UB_12 -0.0006888
_diffrn_orient_matrix_UB_13 0.0746032
_diffrn_orient_matrix_UB_21 0.0963343
_diffrn_orient_matrix_UB_22 -0.0170231
_diffrn_orient_matrix_UB_23 0.0391021
_diffrn_orient_matrix_UB_31 0.0161672
_diffrn_orient_matrix_UB_32 0.09909
_diffrn_orient_matrix_UB_33 0.0071863
_diffrn_radiation_monochromator 'Multilayer optics'
_diffrn_radiation_probe x-ray
_diffrn_radiation_type CuK\a
_diffrn_radiation_wavelength 1.54184
_diffrn_reflns_av_R_equivalents 0.072
_diffrn_reflns_av_unetI/netI 0.1006
_diffrn_reflns_Laue_measured_fraction_full 1
_diffrn_reflns_Laue_measured_fraction_max 0.999
_diffrn_reflns_limit_h_max 17
_diffrn_reflns_limit_h_min -16
_diffrn_reflns_limit_k_max 18
_diffrn_reflns_limit_k_min -12
_diffrn_reflns_limit_l_max 22
_diffrn_reflns_limit_l_min -21
_diffrn_reflns_number 33664
_diffrn_reflns_point_group_measured_fraction_full 1
_diffrn_reflns_point_group_measured_fraction_max 0.999
_diffrn_reflns_theta_full 67.684
_diffrn_reflns_theta_max 69.999
_diffrn_reflns_theta_min 3.769
_diffrn_source 'micro-focus sealed X-ray tube'
_diffrn_source_current 0.8
_diffrn_source_power 0.04
_diffrn_source_type 'SuperNova (Cu) X-ray Source'
_diffrn_source_voltage 50
_exptl_absorpt_coefficient_mu 1.178
_exptl_absorpt_correction_T_max 0.836
_exptl_absorpt_correction_T_min 0.674
_exptl_absorpt_correction_type analytical
_exptl_absorpt_process_details
;
        CrysAlisPro 1.171.39.46 (Rigaku Oxford Diffraction, 2018)
Analytical numeric absorption correction using a multifaceted crystal
                        model based on expressions derived by R.C. Clark & J.S.
        (Clark, R. C. & Reid, J. S. (1995). Acta Cryst. A51, 887-897)
        Empirical absorption correction using spherical harmonics,
 implemented in SCALE3 ABSPACK scaling algorithm.
;
_exptl_crystal_colour orange
_exptl_crystal_density_diffrn 1.285
_exptl_crystal_description prism
_exptl_crystal_F_000 1624
_exptl_crystal_recrystallization_method 'Vapour deposition'
_exptl_crystal_size_max 0.498
_exptl_crystal_size_mid 0.332
_exptl_crystal_size_min 0.191
_refine_diff_density_max 0.655
_refine_diff_density_min -0.371
_refine_diff_density_rms 0.065
_refine_ls_extinction_method none
_refine_ls_goodness_of_fit_ref 1.033
_refine_ls_hydrogen_treatment constr
_refine_ls_matrix_type full
_refine_ls_number_parameters 650
_refine_ls_number_reflns 7641
_refine_ls_number_restraints 276
_refine_ls_restrained_S_all 1.034
_refine_ls_R_factor_all 0.1001
_refine_ls_R_factor_gt 0.0692
_refine_ls_shift/su_max 0.001
_refine_ls_shift/su_mean 0
_refine_ls_structure_factor_coef Fsqd
_refine_ls_weighting_details 'w=1/[\s^2^(Fo^2^)+(0.1217P)^2^+1.8473P] where P=(Fo^2^+2Fc^2^)/3'
_refine_ls_weighting_scheme calc
_refine_ls_wR_factor_gt 0.1897
_refine_ls_wR_factor_ref 0.2211
_reflns_Friedel_coverage 0
_reflns_number_gt 5190
_reflns_number_total 7641
_reflns_threshold_expression 'I > 2\s(I)'
_cod_data_source_file d0cc04735j2.cif
_cod_data_source_block a20180174_jmm187
_cod_depositor_comments 'Adding full bibliography for 7127131--7127134.cif.'
_cod_original_cell_volume 4027.5(3)
_cod_database_code 7127132

loop_
_symmetry_equiv_pos_as_xyz
'x, y, z'
'-x, y+1/2, -z+1/2'
'-x, -y, -z'
'x, -y-1/2, z-1/2'

loop_
_atom_site_label
_atom_site_type_symbol
_atom_site_fract_x
_atom_site_fract_y
_atom_site_fract_z
_atom_site_U_iso_or_equiv
_atom_site_adp_type
_atom_site_occupancy
_atom_site_site_symmetry_order
_atom_site_calc_flag
_atom_site_refinement_flags_posn
_atom_site_refinement_flags_adp
_atom_site_refinement_flags_occupancy
_atom_site_disorder_assembly
_atom_site_disorder_group
Si1 Si 0.97738(7) 0.31379(6) 0.19397(5) 0.0487(3) Uani 1 1 d . . . . .
Si2 Si 1.49674(7) -0.20642(6) 0.24546(5) 0.0461(3) Uani 1 1 d . . . . .
O1 O 1.1990(2) 0.1580(2) 0.40925(13) 0.0770(9) Uani 1 1 d . . . . .
O2 O 1.1518(2) 0.0807(2) 0.02307(13) 0.0726(8) Uani 1 1 d . . . . .
O3 O 1.28945(19) -0.03997(16) 0.03861(12) 0.0570(6) Uani 1 1 d . . . . .
O4 O 1.32099(18) 0.02498(16) 0.42581(11) 0.0546(6) Uani 1 1 d . . . . .
C1 C 1.2186(3) 0.1169(2) 0.35523(17) 0.0492(8) Uani 1 1 d . . . . .
C2 C 1.1756(2) 0.1359(2) 0.28072(16) 0.0433(7) Uani 1 1 d . . . . .
C3 C 1.1089(2) 0.2010(2) 0.27217(17) 0.0465(7) Uani 1 1 d . . . . .
H3 H 1.092209 0.232223 0.314239 0.056 Uiso 1 1 calc R . . . .
C4 C 1.0652(2) 0.2224(2) 0.20345(17) 0.0471(7) Uani 1 1 d . . . . .
C5 C 1.0925(2) 0.1745(2) 0.14378(17) 0.0478(8) Uani 1 1 d . . . . .
H5 H 1.063889 0.186686 0.096476 0.057 Uiso 1 1 calc R . . . .
C6 C 1.1595(2) 0.1099(2) 0.15077(16) 0.0436(7) Uani 1 1 d . . . . .
C7 C 1.1860(3) 0.0633(2) 0.08407(17) 0.0505(8) Uani 1 1 d . . . . .
C8 C 1.2600(2) -0.0069(2) 0.09249(16) 0.0472(8) Uani 1 1 d . . . . .
C9 C 1.2960(2) -0.0312(2) 0.16799(16) 0.0446(7) Uani 1 1 d . . . . .
C10 C 1.3576(3) -0.0998(2) 0.17675(16) 0.0483(8) Uani 1 1 d . . . . .
H10 H 1.37091 -0.133119 0.13488 0.058 Uiso 1 1 calc R . . . .
C11 C 1.4014(2) -0.1225(2) 0.24520(17) 0.0471(7) Uani 1 1 d . . . . .
C12 C 1.3768(2) -0.0737(2) 0.30514(16) 0.0452(7) Uani 1 1 d . . . . .
H12 H 1.404831 -0.08709 0.352395 0.054 Uiso 1 1 calc R . . . .
C13 C 1.3128(2) -0.0062(2) 0.29815(15) 0.0425(7) Uani 1 1 d . . . . .
C14 C 1.2879(2) 0.0424(2) 0.36435(16) 0.0445(7) Uani 1 1 d . . . . .
C15 C 1.2025(2) 0.08791(19) 0.21991(15) 0.0402(6) Uani 1 1 d . . . . .
C16 C 1.2704(2) 0.01718(19) 0.22895(15) 0.0402(7) Uani 1 1 d . . . . .
C17 C 1.0307(3) 0.4100(2) 0.14858(19) 0.0540(8) Uani 1 1 d . . . . .
C18 C 1.0025(3) 0.4943(3) 0.1616(3) 0.0730(12) Uani 1 1 d . . . . .
H18 H 0.958687 0.504456 0.197173 0.088 Uiso 1 1 calc R . . . .
C19 C 1.0364(4) 0.5639(3) 0.1241(3) 0.0874(15) Uani 1 1 d . . . . .
H19 H 1.015696 0.621292 0.134039 0.105 Uiso 1 1 calc R . . . .
C20 C 1.0991(4) 0.5514(3) 0.0732(3) 0.0767(12) Uani 1 1 d . . . . .
H20 H 1.122295 0.599895 0.047691 0.092 Uiso 1 1 calc R . . . .
C21 C 1.1289(4) 0.4688(3) 0.0584(2) 0.0747(12) Uani 1 1 d . . . . .
H21 H 1.172971 0.459908 0.022842 0.09 Uiso 1 1 calc R . . . .
C22 C 1.0948(3) 0.3987(3) 0.0954(2) 0.0643(10) Uani 1 1 d . . . . .
H22 H 1.115196 0.341521 0.084426 0.077 Uiso 1 1 calc R . . . .
C23 C 0.8727(3) 0.2773(2) 0.13688(17) 0.0508(8) Uani 1 1 d . . . . .
C24 C 0.8213(3) 0.3373(3) 0.0932(2) 0.0585(9) Uani 1 1 d . . . . .
H24 H 0.843513 0.395355 0.08963 0.07 Uiso 1 1 calc R . . . .
C25 C 0.7387(3) 0.3141(3) 0.0551(2) 0.0694(11) Uani 1 1 d . . . . .
H25 H 0.704664 0.356417 0.026298 0.083 Uiso 1 1 calc R . . . .
C26 C 0.7063(3) 0.2317(3) 0.0586(3) 0.0788(13) Uani 1 1 d . . . . .
H26 H 0.649768 0.216059 0.032057 0.095 Uiso 1 1 calc R . . . .
C27 C 0.7551(4) 0.1705(3) 0.1004(3) 0.0895(15) Uani 1 1 d . . . . .
H27 H 0.732434 0.112403 0.102823 0.107 Uiso 1 1 calc R . . . .
C28 C 0.8375(3) 0.1937(3) 0.1391(2) 0.0729(12) Uani 1 1 d . . . . .
H28 H 0.870661 0.150823 0.168023 0.087 Uiso 1 1 calc R . . . .
C41 C 1.5938(3) -0.1493(2) 0.20107(19) 0.0570(9) Uani 1 1 d . . . . .
C42 C 1.6820(4) -0.1849(4) 0.1974(6) 0.079(4) Uani 0.373(11) 1 d G U P A 2
H42 H 1.697954 -0.23743 0.22287 0.095 Uiso 0.373(11) 1 calc R . P A 2
C43 C 1.7469(5) -0.1438(6) 0.1563(8) 0.079(4) Uani 0.373(11) 1 d G U P A 2
H43 H 1.807134 -0.168154 0.153745 0.095 Uiso 0.373(11) 1 calc R . P A 2
C44 C 1.7235(5) -0.0670(6) 0.1190(5) 0.057(4) Uani 0.373(11) 1 d G U P A 2
H44 H 1.767856 -0.038849 0.090888 0.068 Uiso 0.373(11) 1 calc R . P A 2
C45 C 1.6353(6) -0.0313(5) 0.1227(5) 0.0739(16) Uani 0.373(11) 1 d G U P A 2
H45 H 1.619397 0.02118 0.097154 0.089 Uiso 0.373(11) 1 calc R . P A 2
C46 C 1.5705(4) -0.0725(4) 0.1637(5) 0.0711(16) Uani 0.373(11) 1 d G U P A 2
H46 H 1.510216 -0.048095 0.166278 0.085 Uiso 0.373(11) 1 calc R . P A 2
C29 C 0.9329(8) 0.3314(8) 0.2907(4) 0.049(3) Uani 0.46(3) 1 d . U P B 1
C34 C 0.8602(9) 0.2817(7) 0.3147(5) 0.051(3) Uani 0.46(3) 1 d G U P B 1
H34 H 0.824526 0.245737 0.281089 0.061 Uiso 0.46(3) 1 calc R . P B 1
C33 C 0.8399(9) 0.2847(7) 0.3879(5) 0.061(3) Uani 0.46(3) 1 d G U P B 1
H33 H 0.790204 0.250717 0.404327 0.074 Uiso 0.46(3) 1 calc R . P B 1
C32 C 0.8921(8) 0.3373(10) 0.4371(4) 0.060(3) Uani 0.46(3) 1 d G U P B 1
H32 H 0.878171 0.339291 0.48715 0.071 Uiso 0.46(3) 1 calc R . P B 1
C31 C 0.9647(7) 0.3869(11) 0.4131(5) 0.064(4) Uani 0.46(3) 1 d G U P B 1
H31 H 1.000461 0.422885 0.446736 0.077 Uiso 0.46(3) 1 calc R . P B 1
C30 C 0.9851(6) 0.3840(10) 0.3399(6) 0.059(3) Uani 0.46(3) 1 d G U P B 1
H30 H 1.034784 0.417906 0.323497 0.071 Uiso 0.46(3) 1 calc R . P B 1
C35 C 1.4578(14) -0.2954(13) 0.1881(9) 0.053(4) Uani 0.56(5) 1 d . U P C 1
C36 C 1.3800(16) -0.3453(12) 0.2034(10) 0.067(4) Uani 0.56(5) 1 d . U P C 1
H36 H 1.348692 -0.3298 0.245553 0.081 Uiso 0.56(5) 1 calc R . P C 1
C37 C 1.3443(15) -0.4167(10) 0.1613(8) 0.063(4) Uani 0.56(5) 1 d . U P C 1
H37 H 1.291602 -0.44865 0.17474 0.075 Uiso 0.56(5) 1 calc R . P C 1
C38 C 1.3905(18) -0.4377(8) 0.0991(8) 0.057(4) Uani 0.56(5) 1 d . U P C 1
H38 H 1.369155 -0.485489 0.069327 0.068 Uiso 0.56(5) 1 calc R . P C 1
C39 C 1.4611(12) -0.3938(10) 0.0814(7) 0.058(3) Uani 0.56(5) 1 d . U P C 1
H39 H 1.490093 -0.408764 0.037962 0.07 Uiso 0.56(5) 1 calc R . P C 1
C40 C 1.4969(10) -0.3240(12) 0.1246(7) 0.051(3) Uani 0.56(5) 1 d . U P C 1
H40 H 1.55057 -0.294683 0.109718 0.061 Uiso 0.56(5) 1 calc R . P C 1
C42B C 1.6860(6) -0.1574(6) 0.2365(6) 0.084(3) Uani 0.627(11) 1 d . U P A 1
H42B H 1.696294 -0.190986 0.279937 0.101 Uiso 0.627(11) 1 calc R . P A 1
C43B C 1.7614(6) -0.1141(6) 0.2052(7) 0.094(3) Uani 0.627(11) 1 d . U P A 1
H43B H 1.8228 -0.12011 0.226981 0.113 Uiso 0.627(11) 1 calc R . P A 1
C44B C 1.7458(7) -0.0656(6) 0.1459(6) 0.071(2) Uani 0.627(11) 1 d . U P A 1
H44B H 1.797022 -0.038867 0.124776 0.085 Uiso 0.627(11) 1 calc R . P A 1
C45B C 1.6567(7) -0.0525(6) 0.1133(5) 0.0739(16) Uani 0.627(11) 1 d . U P A 1
H45B H 1.64694 -0.016226 0.071269 0.089 Uiso 0.627(11) 1 calc R . P A 1
C46B C 1.5834(6) -0.0931(5) 0.1433(4) 0.0711(16) Uani 0.627(11) 1 d . U P A 1
H46B H 1.522363 -0.081523 0.122683 0.085 Uiso 0.627(11) 1 calc R . P A 1
C47 C 1.5435(6) -0.2401(4) 0.3391(2) 0.0459(17) Uani 0.76(2) 1 d . U P C 1
C48 C 1.5942(6) -0.1794(3) 0.3820(3) 0.071(2) Uani 0.76(2) 1 d G U P C 1
H48 H 1.600957 -0.121445 0.364799 0.085 Uiso 0.76(2) 1 calc R . P C 1
C49 C 1.6349(6) -0.2036(3) 0.4502(3) 0.078(2) Uani 0.76(2) 1 d G U P C 1
H49 H 1.669481 -0.162196 0.479547 0.094 Uiso 0.76(2) 1 calc R . P C 1
C50 C 1.6249(6) -0.2885(3) 0.4754(2) 0.067(2) Uani 0.76(2) 1 d G U P C 1
H50 H 1.652763 -0.305012 0.522032 0.08 Uiso 0.76(2) 1 calc R . P C 1
C51 C 1.5743(5) -0.3491(3) 0.4325(2) 0.063(2) Uani 0.76(2) 1 d G U P C 1
H51 H 1.567519 -0.407079 0.449771 0.076 Uiso 0.76(2) 1 calc R . P C 1
C52 C 1.5336(5) -0.3249(3) 0.3644(2) 0.0513(16) Uani 0.76(2) 1 d G U P C 1
H52 H 1.498995 -0.366329 0.335023 0.062 Uiso 0.76(2) 1 calc R . P C 1
C29B C 0.9524(8) 0.3479(7) 0.2887(3) 0.047(3) Uani 0.54(3) 1 d . U P B 2
C30B C 1.0020(8) 0.4120(8) 0.3286(4) 0.063(3) Uani 0.54(3) 1 d G U P B 2
H30B H 1.046616 0.44631 0.305667 0.076 Uiso 0.54(3) 1 calc R . P B 2
C31B C 0.9865(8) 0.4257(9) 0.4019(4) 0.068(3) Uani 0.54(3) 1 d G U P B 2
H31B H 1.020391 0.469455 0.429125 0.081 Uiso 0.54(3) 1 calc R . P B 2
C32B C 0.9213(9) 0.3754(10) 0.4354(3) 0.070(3) Uani 0.54(3) 1 d G U P B 2
H32B H 0.910608 0.384827 0.485535 0.084 Uiso 0.54(3) 1 calc R . P B 2
C33B C 0.8716(9) 0.3114(8) 0.3956(5) 0.067(3) Uani 0.54(3) 1 d G U P B 2
H33B H 0.827048 0.277053 0.418486 0.08 Uiso 0.54(3) 1 calc R . P B 2
C34B C 0.8872(9) 0.2977(7) 0.3222(5) 0.060(3) Uani 0.54(3) 1 d G U P B 2
H34B H 0.853272 0.253907 0.295027 0.072 Uiso 0.54(3) 1 calc R . P B 2
C35B C 1.4436(13) -0.3045(10) 0.1909(10) 0.037(4) Uani 0.44(5) 1 d . U P C 2
C40B C 1.4864(12) -0.3395(15) 0.1317(12) 0.075(8) Uani 0.44(5) 1 d G U P C 2
H40B H 1.543568 -0.315865 0.117861 0.09 Uiso 0.44(5) 1 calc R . P C 2
C39B C 1.4456(15) -0.4090(16) 0.0927(12) 0.082(8) Uani 0.44(5) 1 d G U P C 2
H39B H 1.474838 -0.432929 0.052178 0.098 Uiso 0.44(5) 1 calc R . P C 2
C38B C 1.3620(17) -0.4435(10) 0.1129(12) 0.065(5) Uani 0.44(5) 1 d G U P C 2
H38B H 1.334054 -0.491066 0.0862 0.078 Uiso 0.44(5) 1 calc R . P C 2
C37B C 1.3192(16) -0.4085(11) 0.1721(11) 0.076(6) Uani 0.44(5) 1 d G U P C 2
H37B H 1.262 -0.43214 0.185904 0.091 Uiso 0.44(5) 1 calc R . P C 2
C36B C 1.3600(15) -0.3390(12) 0.2111(9) 0.055(5) Uani 0.44(5) 1 d G U P C 2
H36B H 1.330729 -0.315076 0.251588 0.066 Uiso 0.44(5) 1 calc R . P C 2
C47B C 1.5224(16) -0.2497(15) 0.3420(8) 0.046(6) Uani 0.24(2) 1 d . U P C 2
C48B C 1.5661(15) -0.1932(12) 0.3930(10) 0.055(5) Uani 0.24(2) 1 d G U P C 2
H48B H 1.576972 -0.134239 0.379993 0.066 Uiso 0.24(2) 1 calc R . P C 2
C49B C 1.594(2) -0.2230(14) 0.4629(9) 0.091(8) Uani 0.24(2) 1 d G U P C 2
H49B H 1.623837 -0.184395 0.497748 0.109 Uiso 0.24(2) 1 calc R . P C 2
C50B C 1.578(2) -0.3093(15) 0.4819(8) 0.102(9) Uani 0.24(2) 1 d G U P C 2
H50B H 1.597107 -0.329655 0.529737 0.123 Uiso 0.24(2) 1 calc R . P C 2
C51B C 1.534(2) -0.3658(12) 0.4310(12) 0.095(9) Uani 0.24(2) 1 d G U P C 2
H51B H 1.523511 -0.42476 0.443971 0.113 Uiso 0.24(2) 1 calc R . P C 2
C52B C 1.5065(18) -0.3360(14) 0.3610(10) 0.081(8) Uani 0.24(2) 1 d G U P C 2
H52B H 1.476646 -0.374606 0.326216 0.098 Uiso 0.24(2) 1 calc R . P C 2

loop_
_atom_site_aniso_label
_atom_site_aniso_U_11
_atom_site_aniso_U_22
_atom_site_aniso_U_33
_atom_site_aniso_U_23
_atom_site_aniso_U_13
_atom_site_aniso_U_12
Si1 0.0556(6) 0.0501(5) 0.0399(5) 0.0012(4) -0.0011(4) 0.0098(4)
Si2 0.0567(6) 0.0463(5) 0.0346(4) -0.0009(3) -0.0015(4) 0.0064(4)
O1 0.107(2) 0.0853(19) 0.0372(13) -0.0101(12) -0.0063(13) 0.0415(18)
O2 0.090(2) 0.0925(19) 0.0324(12) -0.0041(12) -0.0129(12) 0.0339(17)
O3 0.0809(18) 0.0595(14) 0.0302(11) -0.0040(10) 0.0005(11) 0.0135(13)
O4 0.0706(16) 0.0620(14) 0.0300(11) 0.0003(9) -0.0049(10) 0.0115(12)
C1 0.059(2) 0.0545(18) 0.0341(15) -0.0028(13) 0.0002(14) 0.0052(16)
C2 0.0506(18) 0.0454(16) 0.0334(15) 0.0005(12) -0.0012(13) 0.0006(14)
C3 0.0538(19) 0.0488(17) 0.0369(15) 0.0002(13) 0.0030(13) 0.0032(15)
C4 0.0533(19) 0.0463(17) 0.0411(16) 0.0024(13) -0.0007(14) 0.0070(15)
C5 0.0553(19) 0.0512(18) 0.0358(15) 0.0039(13) -0.0055(13) 0.0038(15)
C6 0.0517(18) 0.0462(16) 0.0321(14) -0.0008(12) -0.0038(12) 0.0007(14)
C7 0.061(2) 0.0568(19) 0.0323(15) -0.0019(13) -0.0047(14) 0.0048(16)
C8 0.061(2) 0.0490(17) 0.0308(15) -0.0008(13) -0.0043(14) 0.0021(15)
C9 0.0543(19) 0.0481(17) 0.0304(14) -0.0014(12) -0.0050(13) 0.0033(14)
C10 0.063(2) 0.0484(17) 0.0324(14) -0.0042(13) -0.0010(14) 0.0050(15)
C11 0.057(2) 0.0469(17) 0.0370(15) 0.0030(13) -0.0009(14) 0.0046(15)
C12 0.057(2) 0.0469(16) 0.0311(14) 0.0029(12) -0.0052(13) 0.0015(15)
C13 0.0529(19) 0.0440(16) 0.0301(14) 0.0009(12) -0.0012(12) 0.0009(14)
C14 0.0558(19) 0.0462(16) 0.0307(14) 0.0038(12) -0.0017(13) 0.0012(14)
C15 0.0466(17) 0.0413(15) 0.0322(14) 0.0007(12) -0.0014(12) -0.0017(13)
C16 0.0489(17) 0.0408(15) 0.0303(14) 0.0012(11) -0.0007(12) -0.0009(13)
C17 0.056(2) 0.0541(19) 0.0511(19) 0.0024(15) -0.0020(15) 0.0030(16)
C18 0.072(3) 0.056(2) 0.093(3) 0.001(2) 0.022(2) 0.007(2)
C19 0.101(4) 0.049(2) 0.116(4) 0.000(2) 0.030(3) 0.002(2)
C20 0.085(3) 0.067(3) 0.078(3) 0.007(2) 0.008(2) -0.016(2)
C21 0.099(3) 0.068(3) 0.058(2) -0.0035(19) 0.010(2) -0.012(2)
C22 0.085(3) 0.057(2) 0.051(2) -0.0063(16) 0.0057(19) 0.002(2)
C23 0.054(2) 0.061(2) 0.0373(16) 0.0006(14) 0.0039(14) 0.0066(16)
C24 0.065(2) 0.061(2) 0.0492(19) 0.0007(16) -0.0027(16) 0.0108(18)
C25 0.069(3) 0.084(3) 0.053(2) -0.0053(19) -0.0109(19) 0.011(2)
C26 0.069(3) 0.098(3) 0.066(3) -0.015(2) -0.010(2) -0.004(3)
C27 0.098(4) 0.075(3) 0.092(3) -0.007(3) -0.014(3) -0.024(3)
C28 0.087(3) 0.064(2) 0.066(2) 0.0049(19) -0.008(2) -0.006(2)
C41 0.065(2) 0.053(2) 0.054(2) -0.0054(16) 0.0120(17) 0.0012(17)
C42 0.078(7) 0.075(7) 0.086(8) 0.025(6) 0.025(6) 0.022(6)
C43 0.068(6) 0.082(7) 0.087(8) 0.025(6) 0.012(6) 0.005(6)
C44 0.058(7) 0.066(6) 0.046(6) 0.011(5) 0.005(5) 0.009(5)
C45 0.0743(18) 0.0741(18) 0.0735(18) 0.0009(10) 0.0066(10) -0.0013(10)
C46 0.0714(18) 0.0725(18) 0.0695(18) 0.0003(10) 0.0061(10) -0.0022(10)
C29 0.052(6) 0.039(4) 0.053(6) -0.005(4) -0.013(4) 0.005(4)
C34 0.054(6) 0.056(5) 0.043(4) -0.001(4) 0.000(4) 0.002(4)
C33 0.063(6) 0.068(6) 0.054(5) 0.006(4) 0.011(4) -0.003(5)
C32 0.066(6) 0.072(7) 0.040(4) -0.005(4) -0.002(4) 0.015(5)
C31 0.051(5) 0.080(7) 0.058(5) -0.014(5) -0.007(4) 0.001(5)
C30 0.039(4) 0.080(7) 0.059(5) -0.017(5) 0.001(4) -0.001(4)
C35 0.053(6) 0.058(6) 0.048(6) 0.015(4) 0.001(4) 0.006(4)
C36 0.068(7) 0.078(6) 0.057(5) -0.014(5) 0.003(5) 0.000(6)
C37 0.059(6) 0.067(5) 0.062(6) 0.000(4) 0.001(5) -0.012(4)
C38 0.071(8) 0.050(4) 0.046(4) -0.002(3) -0.015(5) -0.006(4)
C39 0.079(5) 0.055(5) 0.041(4) -0.013(4) -0.008(4) 0.003(4)
C40 0.068(6) 0.047(4) 0.038(4) -0.006(4) -0.001(3) 0.008(4)
C42B 0.072(4) 0.073(4) 0.110(6) 0.027(4) 0.031(4) 0.025(4)
C43B 0.068(5) 0.085(5) 0.131(7) 0.031(5) 0.015(5) 0.016(4)
C44B 0.069(4) 0.072(5) 0.073(5) 0.009(4) 0.011(4) -0.001(4)
C45B 0.0743(18) 0.0741(18) 0.0735(18) 0.0009(10) 0.0066(10) -0.0013(10)
C46B 0.0714(18) 0.0725(18) 0.0695(18) 0.0003(10) 0.0061(10) -0.0022(10)
C47 0.046(4) 0.048(3) 0.043(3) -0.001(2) -0.001(2) 0.009(3)
C48 0.091(5) 0.059(3) 0.060(4) 0.003(3) -0.020(4) -0.004(3)
C49 0.100(6) 0.076(4) 0.053(3) -0.008(3) -0.032(3) 0.000(4)
C50 0.084(5) 0.075(4) 0.038(3) 0.000(2) -0.015(2) 0.020(3)
C51 0.076(5) 0.059(3) 0.053(3) 0.010(2) -0.008(3) 0.017(3)
C52 0.058(4) 0.053(3) 0.041(3) 0.003(2) -0.006(2) 0.002(2)
C29B 0.041(4) 0.058(5) 0.042(4) 0.002(3) 0.004(3) 0.013(4)
C30B 0.069(5) 0.066(5) 0.054(4) -0.003(4) -0.001(4) 0.004(4)
C31B 0.074(6) 0.074(6) 0.054(4) -0.015(4) -0.012(4) 0.015(5)
C32B 0.076(6) 0.085(7) 0.049(4) 0.002(4) 0.006(4) 0.010(6)
C33B 0.069(6) 0.076(6) 0.057(5) 0.008(5) 0.019(5) 0.013(5)
C34B 0.064(6) 0.065(5) 0.050(4) 0.002(4) 0.002(4) 0.000(5)
C35B 0.050(8) 0.025(5) 0.036(6) -0.006(4) -0.010(5) -0.007(4)
C40B 0.081(10) 0.068(10) 0.075(11) -0.002(6) 0.005(6) -0.003(6)
C39B 0.086(10) 0.076(10) 0.083(11) -0.009(7) 0.007(7) 0.004(7)
C38B 0.063(8) 0.061(6) 0.072(8) 0.001(6) 0.001(6) 0.004(5)
C37B 0.060(8) 0.084(8) 0.082(8) 0.000(6) 0.002(6) -0.009(6)
C36B 0.051(7) 0.060(7) 0.055(7) 0.002(5) 0.012(5) -0.008(5)
C47B 0.046(8) 0.050(9) 0.039(8) -0.004(6) -0.007(6) 0.005(6)
C48B 0.061(9) 0.053(8) 0.050(8) -0.003(6) -0.002(7) -0.003(7)
C49B 0.104(12) 0.090(11) 0.078(10) -0.010(8) 0.004(8) -0.001(9)
C50B 0.109(13) 0.106(12) 0.091(11) 0.000(9) -0.001(9) 0.002(9)
C51B 0.088(12) 0.103(11) 0.092(11) 0.013(8) 0.001(8) 0.017(8)
C52B 0.088(11) 0.090(11) 0.064(10) 0.000(8) -0.009(8) 0.002(8)

loop_
_atom_type_symbol
_atom_type_description
_atom_type_scat_dispersion_real
_atom_type_scat_dispersion_imag
_atom_type_scat_source
C C 0.0181 0.0091 'International Tables Vol C Tables 4.2.6.8 and 6.1.1.4'
H H 0 0 'International Tables Vol C Tables 4.2.6.8 and 6.1.1.4'
O O 0.0492 0.0322 'International Tables Vol C Tables 4.2.6.8 and 6.1.1.4'
Si Si 0.2541 0.3302 'International Tables Vol C Tables 4.2.6.8 and 6.1.1.4'

loop_
_exptl_crystal_face_index_h
_exptl_crystal_face_index_k
_exptl_crystal_face_index_l
_exptl_crystal_face_perp_dist
1 5 -1 0.1328
0 5 10 0.1521
-2 -6 9 0.198
-2 -10 1 0.1943
0 -3 -5 0.2059
-1 5 0 0.1336
8 3 3 0.097
9 -1 3 0.1035
5 -9 1 0.1687
-3 -1 -1 0.0858
-9 2 -3 0.087
1 -2 -12 0.2242

loop_
_geom_angle_atom_site_label_1
_geom_angle_atom_site_label_2
_geom_angle_atom_site_label_3
_geom_angle
_geom_angle_site_symmetry_1
_geom_angle_site_symmetry_3
_geom_angle_publ_flag
C4 Si1 C29 106.3(4) . . ?
C17 Si1 C4 109.23(16) . . ?
C17 Si1 C29 117.6(4) . . ?
C23 Si1 C4 109.97(16) . . ?
C23 Si1 C17 109.19(16) . . ?
C23 Si1 C29 104.2(3) . . ?
C23 Si1 C29B 113.8(4) . . ?
C29B Si1 C4 107.1(3) . . ?
C29B Si1 C17 107.5(4) . . ?
C11 Si2 C41 104.25(16) . . ?
C11 Si2 C35B 105.5(6) . . ?
C11 Si2 C47B 109.7(7) . . ?
C41 Si2 C35B 114.8(6) . . ?
C41 Si2 C47B 117.4(7) . . ?
C35 Si2 C11 108.7(6) . . ?
C35 Si2 C41 108.4(7) . . ?
C35 Si2 C47 113.9(6) . . ?
C47 Si2 C11 114.1(3) . . ?
C47 Si2 C41 106.9(3) . . ?
C47B Si2 C35B 104.7(9) . . ?
O1 C1 C2 122.3(3) . . ?
O1 C1 C14 119.1(3) . . ?
C2 C1 C14 118.6(3) . . ?
C3 C2 C1 119.1(3) . . ?
C3 C2 C15 120.9(3) . . ?
C15 C2 C1 120.0(3) . . ?
C2 C3 H3 118.9 . . ?
C2 C3 C4 122.2(3) . . ?
C4 C3 H3 118.9 . . ?
C3 C4 Si1 120.8(2) . . ?
C5 C4 Si1 122.9(2) . . ?
C5 C4 C3 116.3(3) . . ?
C4 C5 H5 118.7 . . ?
C6 C5 C4 122.5(3) . . ?
C6 C5 H5 118.7 . . ?
C5 C6 C7 119.1(3) . . ?
C5 C6 C15 121.0(3) . . ?
C15 C6 C7 119.9(3) . . ?
O2 C7 C6 122.4(3) . . ?
O2 C7 C8 119.1(3) . . ?
C6 C7 C8 118.5(3) . . ?
O3 C8 C7 119.9(3) . . ?
O3 C8 C9 122.0(3) . . ?
C9 C8 C7 118.0(3) . . ?
C10 C9 C8 118.6(3) . . ?
C10 C9 C16 120.8(3) . . ?
C16 C9 C8 120.6(3) . . ?
C9 C10 H10 118.7 . . ?
C9 C10 C11 122.6(3) . . ?
C11 C10 H10 118.7 . . ?
C10 C11 Si2 117.0(2) . . ?
C12 C11 Si2 126.2(2) . . ?
C12 C11 C10 116.4(3) . . ?
C11 C12 H12 118.9 . . ?
C13 C12 C11 122.2(3) . . ?
C13 C12 H12 118.9 . . ?
C12 C13 C14 119.7(3) . . ?
C12 C13 C16 121.1(3) . . ?
C16 C13 C14 119.2(3) . . ?
O4 C14 C1 118.6(3) . . ?
O4 C14 C13 122.6(3) . . ?
C13 C14 C1 118.8(3) . . ?
C2 C15 C16 121.1(3) . . ?
C6 C15 C2 117.0(3) . . ?
C6 C15 C16 121.9(3) . . ?
C9 C16 C13 117.0(3) . . ?
C9 C16 C15 120.7(3) . . ?
C13 C16 C15 122.3(3) . . ?
C18 C17 Si1 121.6(3) . . ?
C18 C17 C22 116.9(4) . . ?
C22 C17 Si1 121.3(3) . . ?
C17 C18 H18 119.3 . . ?
C19 C18 C17 121.4(4) . . ?
C19 C18 H18 119.3 . . ?
C18 C19 H19 119.7 . . ?
C20 C19 C18 120.6(4) . . ?
C20 C19 H19 119.7 . . ?
C19 C20 H20 120 . . ?
C19 C20 C21 120.0(4) . . ?
C21 C20 H20 120 . . ?
C20 C21 H21 120.1 . . ?
C20 C21 C22 119.8(4) . . ?
C22 C21 H21 120.1 . . ?
C17 C22 H22 119.3 . . ?
C21 C22 C17 121.3(4) . . ?
C21 C22 H22 119.3 . . ?
C24 C23 Si1 120.0(3) . . ?
C28 C23 Si1 123.3(3) . . ?
C28 C23 C24 116.5(4) . . ?
C23 C24 H24 119.2 . . ?
C25 C24 C23 121.6(4) . . ?
C25 C24 H24 119.2 . . ?
C24 C25 H25 119.8 . . ?
C26 C25 C24 120.3(4) . . ?
C26 C25 H25 119.8 . . ?
C25 C26 H26 120 . . ?
C25 C26 C27 120.0(4) . . ?
C27 C26 H26 120 . . ?
C26 C27 H27 120.1 . . ?
C26 C27 C28 119.8(5) . . ?
C28 C27 H27 120.1 . . ?
C23 C28 C27 121.8(4) . . ?
C23 C28 H28 119.1 . . ?
C27 C28 H28 119.1 . . ?
C42 C41 Si2 123.3(3) . . ?
C42 C41 C46 120 . . ?
C46 C41 Si2 116.3(3) . . ?
C42B C41 Si2 117.2(4) . . ?
C46B C41 Si2 125.6(4) . . ?
C46B C41 C42B 116.8(5) . . ?
C41 C42 H42 120 . . ?
C43 C42 C41 120 . . ?
C43 C42 H42 120 . . ?
C42 C43 H43 120 . . ?
C42 C43 C44 120 . . ?
C44 C43 H43 120 . . ?
C43 C44 H44 120 . . ?
C45 C44 C43 120 . . ?
C45 C44 H44 120 . . ?
C44 C45 H45 120 . . ?
C44 C45 C46 120 . . ?
C46 C45 H45 120 . . ?
C41 C46 H46 120 . . ?
C45 C46 C41 120 . . ?
C45 C46 H46 120 . . ?
C34 C29 Si1 121.0(5) . . ?
C34 C29 C30 120 . . ?
C30 C29 Si1 118.1(5) . . ?
C29 C34 H34 120 . . ?
C29 C34 C33 120 . . ?
C33 C34 H34 120 . . ?
C34 C33 H33 120 . . ?
C32 C33 C34 120 . . ?
C32 C33 H33 120 . . ?
C33 C32 H32 120 . . ?
C31 C32 C33 120 . . ?
C31 C32 H32 120 . . ?
C32 C31 H31 120 . . ?
C30 C31 C32 120 . . ?
C30 C31 H31 120 . . ?
C29 C30 H30 120 . . ?
C31 C30 C29 120 . . ?
C31 C30 H30 120 . . ?
C36 C35 Si2 121.5(12) . . ?
C40 C35 Si2 126.7(13) . . ?
C40 C35 C36 111.8(14) . . ?
C35 C36 H36 117.3 . . ?
C35 C36 C37 125.5(14) . . ?
C37 C36 H36 117.3 . . ?
C36 C37 H37 121.8 . . ?
C38 C37 C36 116.4(12) . . ?
C38 C37 H37 121.8 . . ?
C37 C38 H38 119.4 . . ?
C39 C38 C37 121.1(8) . . ?
C39 C38 H38 119.4 . . ?
C38 C39 H39 119.1 . . ?
C38 C39 C40 121.7(11) . . ?
C40 C39 H39 119.1 . . ?
C35 C40 C39 123.4(14) . . ?
C35 C40 H40 118.3 . . ?
C39 C40 H40 118.3 . . ?
C41 C42B H42B 120.5 . . ?
C43B C42B C41 119.0(7) . . ?
C43B C42B H42B 120.5 . . ?
C42B C43B H43B 120 . . ?
C44B C43B C42B 119.9(9) . . ?
C44B C43B H43B 120 . . ?
C43B C44B H44B 118.9 . . ?
C43B C44B C45B 122.2(8) . . ?
C45B C44B H44B 118.9 . . ?
C44B C45B H45B 120.8 . . ?
C46B C45B C44B 118.4(8) . . ?
C46B C45B H45B 120.8 . . ?
C41 C46B C45B 123.3(7) . . ?
C41 C46B H46B 118.3 . . ?
C45B C46B H46B 118.3 . . ?
C48 C47 Si2 118.3(3) . . ?
C48 C47 C52 120 . . ?
C52 C47 Si2 121.5(3) . . ?
C47 C48 H48 120 . . ?
C49 C48 C47 120 . . ?
C49 C48 H48 120 . . ?
C48 C49 H49 120 . . ?
C48 C49 C50 120 . . ?
C50 C49 H49 120 . . ?
C49 C50 H50 120 . . ?
C49 C50 C51 120 . . ?
C51 C50 H50 120 . . ?
C50 C51 H51 120 . . ?
C52 C51 C50 120 . . ?
C52 C51 H51 120 . . ?
C47 C52 H52 120 . . ?
C51 C52 C47 120 . . ?
C51 C52 H52 120 . . ?
C30B C29B Si1 123.9(5) . . ?
C30B C29B C34B 120 . . ?
C34B C29B Si1 115.6(5) . . ?
C29B C30B H30B 120 . . ?
C31B C30B C29B 120 . . ?
C31B C30B H30B 120 . . ?
C30B C31B H31B 120 . . ?
C30B C31B C32B 120 . . ?
C32B C31B H31B 120 . . ?
C31B C32B H32B 120 . . ?
C33B C32B C31B 120 . . ?
C33B C32B H32B 120 . . ?
C32B C33B H33B 120 . . ?
C34B C33B C32B 120 . . ?
C34B C33B H33B 120 . . ?
C29B C34B H34B 120 . . ?
C33B C34B C29B 120 . . ?
C33B C34B H34B 120 . . ?
C40B C35B Si2 121.4(9) . . ?
C40B C35B C36B 120 . . ?
C36B C35B Si2 118.6(9) . . ?
C35B C40B H40B 120 . . ?
C35B C40B C39B 120 . . ?
C39B C40B H40B 120 . . ?
C40B C39B H39B 120 . . ?
C40B C39B C38B 120 . . ?
C38B C39B H39B 120 . . ?
C39B C38B H38B 120 . . ?
C37B C38B C39B 120 . . ?
C37B C38B H38B 120 . . ?
C38B C37B H37B 120 . . ?
C38B C37B C36B 120 . . ?
C36B C37B H37B 120 . . ?
C35B C36B H36B 120 . . ?
C37B C36B C35B 120 . . ?
C37B C36B H36B 120 . . ?
C48B C47B Si2 117.1(11) . . ?
C48B C47B C52B 120 . . ?
C52B C47B Si2 122.7(11) . . ?
C47B C48B H48B 120 . . ?
C49B C48B C47B 120 . . ?
C49B C48B H48B 120 . . ?
C48B C49B H49B 120 . . ?
C48B C49B C50B 120 . . ?
C50B C49B H49B 120 . . ?
C49B C50B H50B 120 . . ?
C51B C50B C49B 120 . . ?
C51B C50B H50B 120 . . ?
C50B C51B H51B 120 . . ?
C50B C51B C52B 120 . . ?
C52B C51B H51B 120 . . ?
C47B C52B H52B 120 . . ?
C51B C52B C47B 120 . . ?
C51B C52B H52B 120 . . ?

loop_
_geom_bond_atom_site_label_1
_geom_bond_atom_site_label_2
_geom_bond_distance
_geom_bond_site_symmetry_2
_geom_bond_publ_flag
Si1 C4 1.888(3) . ?
Si1 C17 1.881(4) . ?
Si1 C23 1.860(4) . ?
Si1 C29 1.941(8) . ?
Si1 C29B 1.868(6) . ?
Si2 C11 1.882(3) . ?
Si2 C41 1.882(3) . ?
Si2 C35 1.788(19) . ?
Si2 C47 1.868(3) . ?
Si2 C35B 1.932(12) . ?
Si2 C47B 1.897(13) . ?
O1 C1 1.221(4) . ?
O2 C7 1.217(4) . ?
O3 C8 1.210(4) . ?
O4 C14 1.219(4) . ?
C1 C2 1.486(4) . ?
C1 C14 1.518(5) . ?
C2 C3 1.387(5) . ?
C2 C15 1.409(4) . ?
C3 H3 0.95 . ?
C3 C4 1.404(4) . ?
C4 C5 1.393(5) . ?
C5 H5 0.95 . ?
C5 C6 1.384(5) . ?
C6 C7 1.485(4) . ?
C6 C15 1.409(4) . ?
C7 C8 1.516(5) . ?
C8 C9 1.487(4) . ?
C9 C10 1.379(5) . ?
C9 C16 1.408(4) . ?
C10 H10 0.95 . ?
C10 C11 1.405(4) . ?
C11 C12 1.392(4) . ?
C12 H12 0.95 . ?
C12 C13 1.387(5) . ?
C13 C14 1.485(4) . ?
C13 C16 1.412(4) . ?
C15 C16 1.462(4) . ?
C17 C18 1.380(5) . ?
C17 C22 1.398(5) . ?
C18 H18 0.95 . ?
C18 C19 1.376(6) . ?
C19 H19 0.95 . ?
C19 C20 1.355(7) . ?
C20 H20 0.95 . ?
C20 C21 1.369(6) . ?
C21 H21 0.95 . ?
C21 C22 1.378(6) . ?
C22 H22 0.95 . ?
C23 C24 1.396(5) . ?
C23 C28 1.379(6) . ?
C24 H24 0.95 . ?
C24 C25 1.384(6) . ?
C25 H25 0.95 . ?
C25 C26 1.349(7) . ?
C26 H26 0.95 . ?
C26 C27 1.373(7) . ?
C27 H27 0.95 . ?
C27 C28 1.387(7) . ?
C28 H28 0.95 . ?
C41 C42 1.39 . ?
C41 C46 1.39 . ?
C41 C42B 1.442(10) . ?
C41 C46B 1.362(8) . ?
C42 H42 0.95 . ?
C42 C43 1.39 . ?
C43 H43 0.95 . ?
C43 C44 1.39 . ?
C44 H44 0.95 . ?
C44 C45 1.39 . ?
C45 H45 0.95 . ?
C45 C46 1.39 . ?
C46 H46 0.95 . ?
C29 C34 1.39 . ?
C29 C30 1.39 . ?
C34 H34 0.95 . ?
C34 C33 1.39 . ?
C33 H33 0.95 . ?
C33 C32 1.39 . ?
C32 H32 0.95 . ?
C32 C31 1.39 . ?
C31 H31 0.95 . ?
C31 C30 1.39 . ?
C30 H30 0.95 . ?
C35 C36 1.400(15) . ?
C35 C40 1.395(13) . ?
C36 H36 0.95 . ?
C36 C37 1.414(13) . ?
C37 H37 0.95 . ?
C37 C38 1.394(16) . ?
C38 H38 0.95 . ?
C38 C39 1.28(2) . ?
C39 H39 0.95 . ?
C39 C40 1.406(13) . ?
C40 H40 0.95 . ?
C42B H42B 0.95 . ?
C42B C43B 1.427(11) . ?
C43B H43B 0.95 . ?
C43B C44B 1.319(12) . ?
C44B H44B 0.95 . ?
C44B C45B 1.393(12) . ?
C45B H45B 0.95 . ?
C45B C46B 1.374(10) . ?
C46B H46B 0.95 . ?
C47 C48 1.39 . ?
C47 C52 1.39 . ?
C48 H48 0.95 . ?
C48 C49 1.39 . ?
C49 H49 0.95 . ?
C49 C50 1.39 . ?
C50 H50 0.95 . ?
C50 C51 1.39 . ?
C51 H51 0.95 . ?
C51 C52 1.39 . ?
C52 H52 0.95 . ?
C29B C30B 1.39 . ?
C29B C34B 1.39 . ?
C30B H30B 0.95 . ?
C30B C31B 1.39 . ?
C31B H31B 0.95 . ?
C31B C32B 1.39 . ?
C32B H32B 0.95 . ?
C32B C33B 1.39 . ?
C33B H33B 0.95 . ?
C33B C34B 1.39 . ?
C34B H34B 0.95 . ?
C35B C40B 1.39 . ?
C35B C36B 1.39 . ?
C40B H40B 0.95 . ?
C40B C39B 1.39 . ?
C39B H39B 0.95 . ?
C39B C38B 1.39 . ?
C38B H38B 0.95 . ?
C38B C37B 1.39 . ?
C37B H37B 0.95 . ?
C37B C36B 1.39 . ?
C36B H36B 0.95 . ?
C47B C48B 1.39 . ?
C47B C52B 1.39 . ?
C48B H48B 0.95 . ?
C48B C49B 1.39 . ?
C49B H49B 0.95 . ?
C49B C50B 1.39 . ?
C50B H50B 0.95 . ?
C50B C51B 1.39 . ?
C51B H51B 0.95 . ?
C51B C52B 1.39 . ?
C52B H52B 0.95 . ?

loop_
_geom_torsion_atom_site_label_1
_geom_torsion_atom_site_label_2
_geom_torsion_atom_site_label_3
_geom_torsion_atom_site_label_4
_geom_torsion
_geom_torsion_site_symmetry_1
_geom_torsion_site_symmetry_2
_geom_torsion_site_symmetry_3
_geom_torsion_site_symmetry_4
_geom_torsion_publ_flag
Si1 C4 C5 C6 177.5(3) . . . . ?
Si1 C17 C18 C19 -174.9(4) . . . . ?
Si1 C17 C22 C21 175.4(3) . . . . ?
Si1 C23 C24 C25 -174.3(3) . . . . ?
Si1 C23 C28 C27 174.6(4) . . . . ?
Si1 C29 C34 C33 169.1(8) . . . . ?
Si1 C29 C30 C31 -169.4(8) . . . . ?
Si1 C29B C30B C31B -172.0(8) . . . . ?
Si1 C29B C34B C33B 172.6(7) . . . . ?
Si2 C11 C12 C13 172.4(3) . . . . ?
Si2 C41 C42 C43 172.4(4) . . . . ?
Si2 C41 C46 C45 -172.9(3) . . . . ?
Si2 C41 C42B C43B -179.2(7) . . . . ?
Si2 C41 C46B C45B 179.4(6) . . . . ?
Si2 C35 C36 C37 -179.9(14) . . . . ?
Si2 C35 C40 C39 -178.8(13) . . . . ?
Si2 C47 C48 C49 -176.1(5) . . . . ?
Si2 C47 C52 C51 176.0(5) . . . . ?
Si2 C35B C40B C39B -178.8(13) . . . . ?
Si2 C35B C36B C37B 178.8(13) . . . . ?
Si2 C47B C48B C49B -174.6(15) . . . . ?
Si2 C47B C52B C51B 174.3(16) . . . . ?
O1 C1 C2 C3 -1.8(6) . . . . ?
O1 C1 C2 C15 178.3(4) . . . . ?
O1 C1 C14 O4 1.1(5) . . . . ?
O1 C1 C14 C13 -178.8(4) . . . . ?
O2 C7 C8 O3 5.9(6) . . . . ?
O2 C7 C8 C9 -175.9(3) . . . . ?
O3 C8 C9 C10 -7.0(5) . . . . ?
O3 C8 C9 C16 170.5(3) . . . . ?
C1 C2 C3 C4 -179.9(3) . . . . ?
C1 C2 C15 C6 -179.5(3) . . . . ?
C1 C2 C15 C16 2.0(5) . . . . ?
C2 C1 C14 O4 -177.7(3) . . . . ?
C2 C1 C14 C13 2.4(5) . . . . ?
C2 C3 C4 Si1 -178.2(3) . . . . ?
C2 C3 C4 C5 0.0(5) . . . . ?
C2 C15 C16 C9 179.1(3) . . . . ?
C2 C15 C16 C13 -0.5(5) . . . . ?
C3 C2 C15 C6 0.6(5) . . . . ?
C3 C2 C15 C16 -177.9(3) . . . . ?
C3 C4 C5 C6 -0.7(5) . . . . ?
C4 Si1 C17 C18 -151.9(3) . . . . ?
C4 Si1 C17 C22 33.7(4) . . . . ?
C4 Si1 C23 C24 -148.8(3) . . . . ?
C4 Si1 C23 C28 36.4(4) . . . . ?
C4 Si1 C29B C30B 89.5(5) . . . . ?
C4 Si1 C29B C34B -82.8(5) . . . . ?
C4 C5 C6 C7 -178.6(3) . . . . ?
C4 C5 C6 C15 1.4(5) . . . . ?
C5 C6 C7 O2 1.0(6) . . . . ?
C5 C6 C7 C8 179.6(3) . . . . ?
C5 C6 C15 C2 -1.3(5) . . . . ?
C5 C6 C15 C16 177.2(3) . . . . ?
C6 C7 C8 O3 -172.8(3) . . . . ?
C6 C7 C8 C9 5.4(5) . . . . ?
C6 C15 C16 C9 0.7(5) . . . . ?
C6 C15 C16 C13 -179.0(3) . . . . ?
C7 C6 C15 C2 178.7(3) . . . . ?
C7 C6 C15 C16 -2.8(5) . . . . ?
C7 C8 C9 C10 174.7(3) . . . . ?
C7 C8 C9 C16 -7.7(5) . . . . ?
C8 C9 C10 C11 174.3(3) . . . . ?
C8 C9 C16 C13 -175.6(3) . . . . ?
C8 C9 C16 C15 4.7(5) . . . . ?
C9 C10 C11 Si2 -170.9(3) . . . . ?
C9 C10 C11 C12 2.3(5) . . . . ?
C10 C9 C16 C13 1.9(5) . . . . ?
C10 C9 C16 C15 -177.8(3) . . . . ?
C10 C11 C12 C13 -0.1(5) . . . . ?
C11 Si2 C41 C42 172.8(6) . . . . ?
C11 Si2 C41 C46 -14.6(5) . . . . ?
C11 Si2 C41 C42B 133.9(5) . . . . ?
C11 Si2 C41 C46B -38.3(6) . . . . ?
C11 Si2 C35 C36 -61.2(13) . . . . ?
C11 Si2 C35 C40 118.1(12) . . . . ?
C11 Si2 C47 C48 -68.5(3) . . . . ?
C11 Si2 C47 C52 115.4(3) . . . . ?
C11 Si2 C47B C48B -70.5(11) . . . . ?
C11 Si2 C47B C52B 115.1(10) . . . . ?
C11 C12 C13 C14 178.8(3) . . . . ?
C11 C12 C13 C16 -1.1(5) . . . . ?
C12 C13 C14 O4 -0.7(5) . . . . ?
C12 C13 C14 C1 179.2(3) . . . . ?
C12 C13 C16 C9 0.2(5) . . . . ?
C12 C13 C16 C15 179.9(3) . . . . ?
C14 C1 C2 C3 177.0(3) . . . . ?
C14 C1 C2 C15 -2.9(5) . . . . ?
C14 C13 C16 C9 -179.7(3) . . . . ?
C14 C13 C16 C15 0.0(5) . . . . ?
C15 C2 C3 C4 0.0(5) . . . . ?
C15 C6 C7 O2 -179.0(4) . . . . ?
C15 C6 C7 C8 -0.4(5) . . . . ?
C16 C9 C10 C11 -3.3(5) . . . . ?
C16 C13 C14 O4 179.1(3) . . . . ?
C16 C13 C14 C1 -1.0(5) . . . . ?
C17 Si1 C4 C3 107.0(3) . . . . ?
C17 Si1 C4 C5 -71.1(3) . . . . ?
C17 Si1 C23 C24 -29.0(3) . . . . ?
C17 Si1 C23 C28 156.3(3) . . . . ?
C17 Si1 C29B C30B -27.7(6) . . . . ?
C17 Si1 C29B C34B 160.0(4) . . . . ?
C17 C18 C19 C20 -0.2(9) . . . . ?
C18 C17 C22 C21 0.8(6) . . . . ?
C18 C19 C20 C21 0.2(9) . . . . ?
C19 C20 C21 C22 0.2(8) . . . . ?
C20 C21 C22 C17 -0.7(7) . . . . ?
C22 C17 C18 C19 -0.4(7) . . . . ?
C23 Si1 C4 C3 -133.2(3) . . . . ?
C23 Si1 C4 C5 48.7(3) . . . . ?
C23 Si1 C17 C18 87.8(4) . . . . ?
C23 Si1 C17 C22 -86.5(3) . . . . ?
C23 Si1 C29B C30B -148.8(5) . . . . ?
C23 Si1 C29B C34B 38.9(5) . . . . ?
C23 C24 C25 C26 -0.8(6) . . . . ?
C24 C23 C28 C27 -0.3(6) . . . . ?
C24 C25 C26 C27 0.3(7) . . . . ?
C25 C26 C27 C28 0.1(8) . . . . ?
C26 C27 C28 C23 -0.1(8) . . . . ?
C28 C23 C24 C25 0.8(6) . . . . ?
C41 Si2 C11 C10 69.1(3) . . . . ?
C41 Si2 C11 C12 -103.4(3) . . . . ?
C41 Si2 C35 C36 -173.9(10) . . . . ?
C41 Si2 C35 C40 5.4(14) . . . . ?
C41 Si2 C47 C48 46.2(3) . . . . ?
C41 Si2 C47 C52 -129.9(3) . . . . ?
C41 Si2 C47B C48B 48.2(13) . . . . ?
C41 Si2 C47B C52B -126.3(9) . . . . ?
C41 C42 C43 C44 0 . . . . ?
C41 C42B C43B C44B 1.8(14) . . . . ?
C42 C41 C46 C45 0 . . . . ?
C42 C43 C44 C45 0 . . . . ?
C43 C44 C45 C46 0 . . . . ?
C44 C45 C46 C41 0 . . . . ?
C46 C41 C42 C43 0 . . . . ?
C29 Si1 C4 C3 -20.9(5) . . . . ?
C29 Si1 C4 C5 161.0(5) . . . . ?
C29 Si1 C17 C18 -30.7(5) . . . . ?
C29 Si1 C17 C22 155.0(5) . . . . ?
C29 Si1 C23 C24 97.5(5) . . . . ?
C29 Si1 C23 C28 -77.2(5) . . . . ?
C29 C34 C33 C32 0 . . . . ?
C34 C29 C30 C31 0 . . . . ?
C34 C33 C32 C31 0 . . . . ?
C33 C32 C31 C30 0 . . . . ?
C32 C31 C30 C29 0 . . . . ?
C30 C29 C34 C33 0 . . . . ?
C35 Si2 C11 C10 -46.3(7) . . . . ?
C35 Si2 C11 C12 141.2(7) . . . . ?
C35 Si2 C41 C42B -110.5(8) . . . . ?
C35 Si2 C41 C46B 77.3(8) . . . . ?
C35 Si2 C47 C48 165.9(7) . . . . ?
C35 Si2 C47 C52 -10.2(8) . . . . ?
C35 C36 C37 C38 -0.8(16) . . . . ?
C36 C35 C40 C39 0.7(13) . . . . ?
C36 C37 C38 C39 -0.4(14) . . . . ?
C37 C38 C39 C40 1.7(15) . . . . ?
C38 C39 C40 C35 -1.9(15) . . . . ?
C40 C35 C36 C37 0.6(14) . . . . ?
C42B C41 C46B C45B 7.2(10) . . . . ?
C42B C43B C44B C45B 2.1(16) . . . . ?
C43B C44B C45B C46B -1.5(14) . . . . ?
C44B C45B C46B C41 -3.5(12) . . . . ?
C46B C41 C42B C43B -6.3(10) . . . . ?
C47 Si2 C11 C10 -174.7(3) . . . . ?
C47 Si2 C11 C12 12.8(4) . . . . ?
C47 Si2 C41 C42B 12.7(6) . . . . ?
C47 Si2 C41 C46B -159.5(6) . . . . ?
C47 Si2 C35 C36 67.2(13) . . . . ?
C47 Si2 C35 C40 -113.4(12) . . . . ?
C47 C48 C49 C50 0 . . . . ?
C48 C47 C52 C51 0 . . . . ?
C48 C49 C50 C51 0 . . . . ?
C49 C50 C51 C52 0 . . . . ?
C50 C51 C52 C47 0 . . . . ?
C52 C47 C48 C49 0 . . . . ?
C29B Si1 C4 C3 -9.1(5) . . . . ?
C29B Si1 C4 C5 172.8(5) . . . . ?
C29B Si1 C17 C18 -36.1(5) . . . . ?
C29B Si1 C17 C22 149.6(5) . . . . ?
C29B Si1 C23 C24 91.0(5) . . . . ?
C29B Si1 C23 C28 -83.7(5) . . . . ?
C29B C30B C31B C32B 0 . . . . ?
C30B C29B C34B C33B 0 . . . . ?
C30B C31B C32B C33B 0 . . . . ?
C31B C32B C33B C34B 0 . . . . ?
C32B C33B C34B C29B 0 . . . . ?
C34B C29B C30B C31B 0 . . . . ?
C35B Si2 C11 C10 -52.2(7) . . . . ?
C35B Si2 C11 C12 135.3(7) . . . . ?
C35B Si2 C41 C42 -72.4(9) . . . . ?
C35B Si2 C41 C46 100.3(8) . . . . ?
C35B Si2 C47B C48B 176.8(11) . . . . ?
C35B Si2 C47B C52B 2.4(13) . . . . ?
C35B C40B C39B C38B 0 . . . . ?
C40B C35B C36B C37B 0 . . . . ?
C40B C39B C38B C37B 0 . . . . ?
C39B C38B C37B C36B 0 . . . . ?
C38B C37B C36B C35B 0 . . . . ?
C36B C35B C40B C39B 0 . . . . ?
C47B Si2 C11 C10 -164.4(8) . . . . ?
C47B Si2 C11 C12 23.1(8) . . . . ?
C47B Si2 C41 C42 51.2(10) . . . . ?
C47B Si2 C41 C46 -136.1(9) . . . . ?
C47B C48B C49B C50B 0 . . . . ?
C48B C47B C52B C51B 0 . . . . ?
C48B C49B C50B C51B 0 . . . . ?
C49B C50B C51B C52B 0 . . . . ?
C50B C51B C52B C47B 0 . . . . ?
C52B C47B C48B C49B 0 . . . . ?
